data_1501691
loop_
_publ_author_name
'Migliorati, Valentina'
'Ballirano, Paolo'
'Gontrani, Lorenzo'
'Triolo, Alessandro'
'Caminiti, Ruggero'

_publ_section_title
;
 Thermal and structural properties of ethylammonium chloride and its
 mixture with water.
;
_journal_issue 17
_journal_name_full 'The journal of physical chemistry. B'
_journal_page_first 4887
_journal_page_last 4899
_journal_paper_doi 10.1021/jp2010138
_journal_volume 115
_journal_year 2011
_chemical_formula_sum 'C2 H8 Cl N'
_chemical_formula_weight 81.55
_chemical_name_systematic ' ?'
_space_group_IT_number 11
_symmetry_cell_setting monoclinic
_symmetry_space_group_name_Hall '-P 2yb'
_symmetry_space_group_name_H-M 'P 1 21/m 1'
_audit_creation_date 2010-05-18T16:32
_audit_creation_method 'from EXP file using GSAS2CIF'
_audit_update_record ' 2010-05-18T16:32  Initial CIF as created by GSAS2CIF'
_cell_angle_alpha 90.0
_cell_angle_beta 94.0710(14)
_cell_angle_gamma 90.0
_cell_formula_units_Z 2
_cell_length_a 8.24185(14)
_cell_length_b 6.00052(8)
_cell_length_c 4.55819(7)
_cell_volume 224.858(6)
_computing_structure_refinement GSAS
_diffrn_radiation_probe x-ray
_exptl_absorpt_correction_T_max 0.77480
_exptl_absorpt_correction_T_min 0.76997
_exptl_absorpt_process_details
;   GSAS Absorption/surface roughness correction: function number 0
 Debye-Scherrer absorption correction
Term (= MU.r/wave) =     0.10041    
Correction is not refined.
;
_pd_block_id 2010-05-18T16:32|60_OPT|paolo|Bruker_AXS_D8_Advance
_pd_calc_method 'Rietveld Refinement'
_pd_instr_location ' ?'
_pd_meas_2theta_range_inc 0.022
_pd_meas_2theta_range_max 89.994
_pd_meas_2theta_range_min 8.0
_pd_meas_number_of_points 3728
_pd_phase_name ethyl
_pd_proc_2theta_range_inc 0.022
_pd_proc_2theta_range_max 89.994
_pd_proc_2theta_range_min 8.0
_pd_proc_info_datetime 2010-05-18T16:32:06
_pd_proc_info_excluded_regions ' ?'
_pd_proc_ls_background_function
;   GSAS Background function number 1 with 30 terms.
 Shifted Chebyshev function of 1st kind
      1:    482.264     2:   -424.567     3:    224.161     4:   -100.619    
      5:    66.3197     6:   -68.2152     7:    83.3467     8:   -61.2252    
      9:    18.9697    10:    10.7706    11:   -11.1117    12:  -0.937556    
     13:    15.6290    14:   -21.6595    15:    17.2055    16:   -7.92683    
     17:    4.84465    18:   -7.22152    19:    10.5213    20:   -10.0163    
     21:    10.3157    22:   -5.86610    23:    5.83068    24:  -0.577088    
     25:  -0.812471    26:    2.62520    27:  -0.728941    28:   0.348497    
     29:   -2.71316    30:    3.50140    
;
_pd_proc_ls_peak_cutoff 0.00100
_pd_proc_ls_profile_function
;
 CW Profile function number 3 with  19 terms
 Pseudovoigt profile coefficients as parameterized in
 P. Thompson, D.E. Cox & J.B. Hastings (1987). J. Appl. Cryst.,20,79-83.
 Asymmetry correction of L.W. Finger, D.E. Cox & A. P. Jephcoat (1994).
 J. Appl. Cryst.,27,892-900.
 Peak tails are ignored  where the intensity is below 0.0010 times the peak
   Aniso. broadening axis   0.0   1.0   0.0
;
_pd_proc_ls_prof_R_factor 0.0463
_pd_proc_ls_prof_wR_expected 0.0426
_pd_proc_ls_prof_wR_factor 0.0604
_pd_proc_number_of_points 3728
_pd_spec_mounting ' ?'
_refine_ls_goodness_of_fit_all 1.43
_refine_ls_matrix_type full
_refine_ls_number_parameters 63
_refine_ls_number_restraints 27
_refine_ls_R_Fsqd_factor 0.06371
_refine_ls_shift/su_max 0.07
_refine_ls_shift/su_mean 0.00
_reflns_d_resolution_high 1.094
_reflns_d_resolution_low 8.221
_reflns_limit_h_max 7
_reflns_limit_h_min 0
_reflns_limit_k_max 5
_reflns_limit_k_min 0
_reflns_limit_l_max 4
_reflns_limit_l_min -4
_reflns_number_total 408
_cod_data_source_file jp2010138_si_007.cif
_cod_data_source_block 60_OPT_publ
_cod_depositor_comments
;
The following automatic conversions were performed:

'_geom_bond_publ_flag' value 'N' changed to 'n' according to
/home/saulius/struct/CIF-dictionaries/cif_core.dic dictionary named
'cif_core.dic' version 2.4.1 from 2010-06-29 (47
times).

'_geom_angle_publ_flag' value 'N' changed to 'n' according
to /home/saulius/struct/CIF-dictionaries/cif_core.dic dictionary
named 'cif_core.dic' version 2.4.1 from 2010-06-29 (23 times).

Automatic conversion script
Id: cif_fix_values 1715 2011-07-08 13:25:40Z adriana 
;
_cod_original_sg_symbol_H-M 'p 21/m'
_cod_database_code 1501691
_gsas_exptl_extinct_corr_t_min 1.00000
_gsas_exptl_extinct_corr_t_max 1.00000

loop_
_symmetry_equiv_pos_site_id
_symmetry_equiv_pos_as_xyz
1 +x,+y,+z
2 -x,+y+1/2,-z
-1 -x,-y,-z
-2 +x,-y+1/2,+z

loop_
_atom_site_type_symbol
_atom_site_label
_atom_site_fract_x
_atom_site_fract_y
_atom_site_fract_z
_atom_site_occupancy
_atom_site_thermal_displace_type
_atom_site_U_iso_or_equiv
_atom_site_symmetry_multiplicity
Cl Cl 0.15456(20) 0.75 0.3863(4) 1.0 Uiso 0.0317(4) 2
N N 0.12491(33) 0.25 0.1432(6) 1.0 Uiso 0.0381(12) 2
C C1 0.26679(31) 0.25 -0.0329(6) 1.0 Uiso 0.0381(12) 2
C C2 0.4225(4) 0.25 0.1721(7) 1.0 Uiso 0.0381(12) 2
H H1 0.0245(5) 0.25 0.0147(13) 1.0 Uiso 0.0572(17) 2
H H2 0.5170(5) 0.25 0.0531(12) 1.0 Uiso 0.0572(17) 2
H H3 0.1273(9) 0.1167(5) 0.2681(9) 1.0 Uiso 0.0572(17) 4
H H4 0.2659(8) 0.1160(5) -0.1559(9) 1.0 Uiso 0.0572(17) 4
H H5 0.4241(9) 0.1159(5) 0.2952(9) 1.0 Uiso 0.0572(17) 4

loop_
_atom_type_symbol
_atom_type_number_in_cell
_atom_type_scat_dispersion_real
_atom_type_scat_dispersion_imag
_atom_type_scat_Cromer_Mann_a1
_atom_type_scat_Cromer_Mann_a2
_atom_type_scat_Cromer_Mann_a3
_atom_type_scat_Cromer_Mann_a4
_atom_type_scat_Cromer_Mann_b1
_atom_type_scat_Cromer_Mann_b2
_atom_type_scat_Cromer_Mann_b3
_atom_type_scat_Cromer_Mann_b4
_atom_type_scat_Cromer_Mann_c
_atom_type_scat_source
Cl 2.0 0.000 0.000 11.4604 0.01040 7.19640 1.16620 6.25560 18.5194 1.64550 47.7784 -9.5574 International_Tables_Vol_C
N 2.0 0.000 0.000 12.2126 0.00570 3.13220 9.89330 2.01250 28.9975 1.16630 0.58260 -11.529 International_Tables_Vol_C
C 4.0 0.000 0.000 2.31000 20.8439 1.02000 10.2075 1.58860 0.56870 0.86500 51.6512 0.21560 International_Tables_Vol_C
H 16.0 0.000 0.000 0.49300 10.5109 0.32291 26.1257 0.14019 3.14236 0.04081 57.7997 0.00304 International_Tables_Vol_C

loop_
_diffrn_radiation_wavelength
_diffrn_radiation_wavelength_wt
_diffrn_radiation_type
_diffrn_radiation_wavelength_id
1.540598 1.000 K\a~1~ 1
1.544390 0.380 K\a~2~ 2

loop_
_geom_angle_atom_site_label_1
_geom_angle_atom_site_label_2
_geom_angle_atom_site_label_3
_geom_angle
_geom_angle_site_symmetry_1
_geom_angle_site_symmetry_3
_geom_angle_publ_flag
H1 Cl H3 76.18(14) 2_555 1_565 n
H1 Cl H3 76.18(14) 2_555 -2_565 n
H3 Cl H3 151.01(24) 1_565 -2_565 n
C1 N H1 110.2(4) 1_555 1_555 n
C1 N H3 109.5(4) 1_555 1_555 n
C1 N H3 109.5(4) 1_555 -2_565 n
H1 N H3 109.2(5) 1_555 1_555 n
H1 N H3 109.2(5) 1_555 -2_565 n
H3 N H3 109.2(5) 1_555 -2_565 n
N C1 C2 109.41(24) 1_555 1_555 n
N C1 H4 109.9(4) 1_555 1_555 n
N C1 H4 109.9(4) 1_555 -2_565 n
C2 C1 H4 108.7(4) 1_555 1_555 n
C2 C1 H4 108.7(4) 1_555 -2_565 n
H4 C1 H4 110.3(5) 1_555 -2_565 n
C1 C2 H2 109.1(4) 1_555 1_555 n
C1 C2 H5 109.0(4) 1_555 1_555 n
C1 C2 H5 109.0(4) 1_555 -2_565 n
H2 C2 H5 109.8(5) 1_555 1_555 n
H2 C2 H5 109.8(5) 1_555 -2_565 n
H5 C2 H5 110.3(5) 1_555 -2_565 n
Cl H1 N 163.1(5) 2_545 1_555 n
Cl H3 N 157.6(4) 1_545 1_555 n

loop_
_geom_bond_atom_site_label_1
_geom_bond_atom_site_label_2
_geom_bond_distance
_geom_bond_site_symmetry_2
_geom_bond_publ_flag
Cl H1 2.266(6) 2_555 n
Cl H3 2.2726(30) 1_565 n
Cl H3 2.2726(30) -2_555 n
N C1 1.465(4) 1_555 n
N H1 0.979(6) 1_555 n
N H3 0.981(4) 1_555 n
N H3 0.981(4) -2_555 n
N H4 2.020(6) 1_555 n
N H4 2.020(6) -2_555 n
C1 N 1.465(4) 1_555 n
C1 C2 1.533(4) 1_555 n
C1 H1 2.024(5) 1_555 n
C1 H2 2.071(5) 1_555 n
C1 H3 2.017(6) 1_555 n
C1 H3 2.017(6) -2_555 n
C1 H4 0.980(4) 1_555 n
C1 H4 0.980(4) -2_555 n
C1 H5 2.071(6) 1_555 n
C1 H5 2.071(6) -2_555 n
C2 C1 1.533(4) 1_555 n
C2 H2 0.980(6) 1_555 n
C2 H4 2.067(6) 1_555 n
C2 H4 2.067(6) -2_555 n
C2 H5 0.981(4) 1_555 n
C2 H5 0.981(4) -2_555 n
H1 Cl 2.266(6) 2_545 n
H1 N 0.979(6) 1_555 n
H1 C1 2.024(5) 1_555 n
H1 H3 1.598(7) 1_555 n
H1 H3 1.598(7) -2_555 n
H2 C1 2.071(5) 1_555 n
H2 C2 0.980(6) 1_555 n
H2 H5 1.604(7) 1_555 n
H2 H5 1.604(7) -2_555 n
H3 Cl 2.2726(30) 1_545 n
H3 N 0.981(4) 1_555 n
H3 C1 2.017(6) 1_555 n
H3 H1 1.598(7) 1_555 n
H3 H3 1.600(6) -2_555 n
H4 N 2.020(6) 1_555 n
H4 C1 0.980(4) 1_555 n
H4 C2 2.067(6) 1_555 n
H4 H4 1.608(6) -2_555 n
H5 C1 2.071(6) 1_555 n
H5 C2 0.981(4) 1_555 n
H5 H2 1.604(7) 1_555 n
H5 H5 1.609(6) -2_555 n
